data_7048853
loop_
_publ_author_name
'Azpeitia, Susan'
'Barqu\'in, Montserrat'
'Mendicute-Fierro, Claudio'
'Huertos, Miguel A.'
'Rodr\'iguez-Di\'eguez, Antonio'
'Seco, Jose M.'
'San Sebastian, Eider'
'Ibarlucea, Lourdes'
'Garralda, Mar\'ia A'

_publ_section_title
;
 (Diphenylphosphino)alkylaldehyde affords hydride- or
 alkyl-[(diphenylphosphino)alkylacyl]rhodium(iii) or
 (diphenylphosphino)alkylester complexes: theoretical and experimental
 diastereoselectivity.
;
_journal_issue 10
_journal_name_full 'Dalton transactions (Cambridge, England : 2003)'
_journal_page_first 3300
_journal_page_last 3313
_journal_paper_doi 10.1039/c8dt04929g
_journal_volume 48
_journal_year 2019
_chemical_formula_sum 'C43 H44 Cl N O4 P Rh'
_chemical_formula_weight 808.12
_space_group_crystal_system monoclinic
_space_group_IT_number 14
_space_group_name_Hall '-P 2yn'
_space_group_name_H-M_alt 'P 1 21/n 1'
_symmetry_space_group_name_Hall '-P 2yn'
_symmetry_space_group_name_H-M 'P 1 21/n 1'
_atom_sites_solution_hydrogens mixed
_audit_creation_method SHELXL-2016/6
_audit_update_record
;
2018-12-13 deposited with the CCDC.
2019-02-04 downloaded from the CCDC.
;
_cell_angle_alpha 90
_cell_angle_beta 92.159(8)
_cell_angle_gamma 90
_cell_formula_units_Z 4
_cell_length_a 9.9698(7)
_cell_length_b 17.4017(12)
_cell_length_c 21.2563(14)
_cell_measurement_reflns_used 14373
_cell_measurement_temperature 100(2)
_cell_measurement_theta_max 28.27
_cell_measurement_theta_min 2.22
_cell_volume 3685.2(4)
_computing_cell_refinement 'Bruker Apex II'
_computing_data_collection 'Bruker ApexII'
_computing_data_reduction 'Bruker Apex II'
_computing_structure_refinement 'SHELXL-2016/6 (Sheldrick, 2016)'
_diffrn_ambient_temperature 100(2)
_diffrn_measured_fraction_theta_full 0.999
_diffrn_measured_fraction_theta_max 0.945
_diffrn_measurement_device_type 'Bruker D8 Venture'
_diffrn_measurement_method 'Phi and Omega Scans'
_diffrn_radiation_type MoK\a
_diffrn_radiation_wavelength 0.71069
_diffrn_reflns_av_R_equivalents 0.0343
_diffrn_reflns_av_unetI/netI 0.0297
_diffrn_reflns_Laue_measured_fraction_full 0.999
_diffrn_reflns_Laue_measured_fraction_max 0.945
_diffrn_reflns_limit_h_max 13
_diffrn_reflns_limit_h_min -13
_diffrn_reflns_limit_k_max 23
_diffrn_reflns_limit_k_min -23
_diffrn_reflns_limit_l_max 28
_diffrn_reflns_limit_l_min -28
_diffrn_reflns_number 43008
_diffrn_reflns_point_group_measured_fraction_full 0.999
_diffrn_reflns_point_group_measured_fraction_max 0.945
_diffrn_reflns_theta_full 25.240
_diffrn_reflns_theta_max 28.527
_diffrn_reflns_theta_min 1.513
_diffrn_source 'fine-focus sealed tube'
_exptl_absorpt_coefficient_mu 0.624
_exptl_absorpt_correction_T_max 0.746
_exptl_absorpt_correction_T_min 0.645
_exptl_absorpt_correction_type empirical
_exptl_absorpt_process_details 'Bruker SADABS (Bruker, 1999)'
_exptl_crystal_density_diffrn 1.457
_exptl_crystal_description prismatic
_exptl_crystal_F_000 1672
_exptl_crystal_size_max 0.18
_exptl_crystal_size_mid 0.18
_exptl_crystal_size_min 0.14
_refine_diff_density_max 1.112
_refine_diff_density_min -1.003
_refine_diff_density_rms 0.089
_refine_ls_extinction_method none
_refine_ls_goodness_of_fit_ref 1.041
_refine_ls_hydrogen_treatment constr
_refine_ls_matrix_type full
_refine_ls_number_parameters 461
_refine_ls_number_reflns 8853
_refine_ls_number_restraints 0
_refine_ls_restrained_S_all 1.041
_refine_ls_R_factor_all 0.0446
_refine_ls_R_factor_gt 0.0365
_refine_ls_shift/su_max 0.001
_refine_ls_shift/su_mean 0.000
_refine_ls_structure_factor_coef Fsqd
_refine_ls_weighting_details 'w=1/[\s^2^(Fo^2^)+(0.0541P)^2^+3.0418P] where P=(Fo^2^+2Fc^2^)/3'
_refine_ls_weighting_scheme calc
_refine_ls_wR_factor_gt 0.0923
_refine_ls_wR_factor_ref 0.0977
_reflns_Friedel_coverage 0.000
_reflns_number_gt 7559
_reflns_number_total 8853
_reflns_threshold_expression 'I > 2\s(I)'
_cod_data_source_file c8dt04929g2.cif
_cod_data_source_block Compound11
_cod_depositor_comments
;
The following automatic conversions were performed:

'_exptl_absorpt_correction_type' value 'Empirical' changed to
'empirical' according to
/home/data/users/saulius/crontab/automatic-downloads/rss-feeds/RSC/lib/dictionaries/cif_core.dic
dictionary named 'cif_core.dic' version 2.4.2 from 2011-04-26.

Automatic conversion script
Id: cif_fix_values 4973 2017-02-22 13:04:09Z antanas 

 Adding full bibliography for 7048850--7048854.cif.
;
_cod_database_code 7048853
_shelx_shelxl_version_number 2016/6
_shelx_space_group_comment
;
The symmetry employed for this shelxl refinement is uniquely defined
by the following loop, which should always be used as a source of
symmetry information in preference to the above space-group names.
They are only intended as comments.
;

loop_
_space_group_symop_operation_xyz
'x, y, z'
'-x+1/2, y+1/2, -z+1/2'
'-x, -y, -z'
'x-1/2, -y-1/2, z-1/2'

loop_
_atom_site_label
_atom_site_type_symbol
_atom_site_fract_x
_atom_site_fract_y
_atom_site_fract_z
_atom_site_U_iso_or_equiv
_atom_site_adp_type
_atom_site_occupancy
_atom_site_site_symmetry_order
_atom_site_calc_flag
_atom_site_refinement_flags_posn
_atom_site_refinement_flags_adp
Rh1 Rh 0.75961(2) 0.19067(2) 0.40472(2) 0.01434(6) Uani 1 1 d . .
Cl1 Cl 0.63163(5) 0.06724(3) 0.42338(3) 0.01957(12) Uani 1 1 d . .
C1 C 0.8734(2) 0.29219(13) 0.39916(11) 0.0178(4) Uani 1 1 d . .
H1 H 0.878527 0.306289 0.354679 0.021 Uiso 1 1 calc R U
C2 C 1.0157(2) 0.29199(14) 0.42839(11) 0.0226(5) Uani 1 1 d . .
H2 H 1.082099 0.253198 0.417340 0.027 Uiso 1 1 calc R U
C3 C 1.0114(3) 0.32567(15) 0.49422(12) 0.0269(5) Uani 1 1 d . .
H3 H 1.073753 0.310017 0.528592 0.032 Uiso 1 1 calc R U
C4 C 1.0538(3) 0.37545(15) 0.43961(12) 0.0280(5) Uani 1 1 d . .
H4 H 1.145902 0.394243 0.436070 0.034 Uiso 1 1 calc R U
C5 C 0.9323(3) 0.42299(14) 0.41934(12) 0.0268(5) Uani 1 1 d . .
H5A H 0.930690 0.435106 0.374775 0.032 Uiso 1 1 calc R U
H5B H 0.925276 0.469839 0.443722 0.032 Uiso 1 1 calc R U
C6 C 0.8242(2) 0.36333(14) 0.43568(11) 0.0225(5) Uani 1 1 d . .
H6 H 0.730548 0.378636 0.427410 0.027 Uiso 1 1 calc R U
C7 C 0.8654(3) 0.34542(15) 0.50448(11) 0.0262(5) Uani 1 1 d . .
H7A H 0.856097 0.389705 0.531689 0.031 Uiso 1 1 calc R U
H7B H 0.815977 0.302273 0.520900 0.031 Uiso 1 1 calc R U
C8 C 0.8755(2) 0.14784(12) 0.34230(10) 0.0167(4) Uani 1 1 d . .
C9 C 0.9945(2) 0.10653(13) 0.37351(11) 0.0181(4) Uani 1 1 d . .
C10 C 1.0044(2) 0.10823(13) 0.43966(10) 0.0174(4) Uani 1 1 d . .
C11 C 0.9069(2) 0.14680(13) 0.53165(11) 0.0203(5) Uani 1 1 d . .
H11 H 0.836902 0.170548 0.551831 0.024 Uiso 1 1 calc R U
C12 C 1.0130(2) 0.11495(14) 0.56880(11) 0.0226(5) Uani 1 1 d . .
H12 H 1.012298 0.117811 0.612478 0.027 Uiso 1 1 calc R U
C13 C 1.1175(2) 0.07966(14) 0.53995(11) 0.0227(5) Uani 1 1 d . .
H13 H 1.188669 0.058865 0.563810 0.027 Uiso 1 1 calc R U
C14 C 1.1153(2) 0.07535(13) 0.47339(11) 0.0200(5) Uani 1 1 d . .
C15 C 1.2180(2) 0.04125(14) 0.43828(12) 0.0230(5) Uani 1 1 d . .
H15 H 1.293311 0.020402 0.459040 0.028 Uiso 1 1 calc R U
C16 C 1.2064(2) 0.03897(14) 0.37370(12) 0.0254(5) Uani 1 1 d . .
H16 H 1.273688 0.015833 0.351176 0.031 Uiso 1 1 calc R U
C17 C 1.0942(2) 0.07115(13) 0.34097(11) 0.0212(5) Uani 1 1 d . .
H17 H 1.087510 0.068461 0.297268 0.025 Uiso 1 1 calc R U
C18 C 0.5323(2) 0.18295(13) 0.27078(10) 0.0171(4) Uani 1 1 d . .
C19 C 0.4594(2) 0.21606(14) 0.21992(11) 0.0215(5) Uani 1 1 d . .
H19 H 0.444588 0.268820 0.219154 0.026 Uiso 1 1 calc R U
C20 C 0.4093(3) 0.17079(15) 0.17086(12) 0.0270(5) Uani 1 1 d . .
H20 H 0.360332 0.193179 0.137577 0.032 Uiso 1 1 calc R U
C21 C 0.4322(3) 0.09184(15) 0.17123(12) 0.0296(6) Uani 1 1 d . .
H21 H 0.398774 0.061446 0.138238 0.036 Uiso 1 1 calc R U
C22 C 0.5051(3) 0.05882(14) 0.22107(12) 0.0256(5) Uani 1 1 d . .
H22 H 0.521076 0.006170 0.221323 0.031 Uiso 1 1 calc R U
C23 C 0.5543(2) 0.10396(13) 0.27061(11) 0.0197(5) Uani 1 1 d . .
H23 H 0.602384 0.081204 0.303996 0.024 Uiso 1 1 calc R U
C24 C 0.6653(2) 0.32233(13) 0.28464(11) 0.0181(4) Uani 1 1 d . .
C25 C 0.6507(2) 0.39974(14) 0.29893(11) 0.0217(5) Uani 1 1 d . .
H25 H 0.614077 0.413945 0.336820 0.026 Uiso 1 1 calc R U
C26 C 0.6905(3) 0.45653(15) 0.25694(12) 0.0280(5) Uani 1 1 d . .
H26 H 0.678888 0.508160 0.266640 0.034 Uiso 1 1 calc R U
C27 C 0.7469(3) 0.43585(16) 0.20108(12) 0.0302(6) Uani 1 1 d . .
H27 H 0.771062 0.473528 0.172615 0.036 Uiso 1 1 calc R U
C28 C 0.7677(2) 0.35884(15) 0.18736(12) 0.0263(5) Uani 1 1 d . .
H28 H 0.808595 0.345012 0.150425 0.032 Uiso 1 1 calc R U
C29 C 0.7274(2) 0.30267(14) 0.22873(11) 0.0219(5) Uani 1 1 d . .
H29 H 0.741778 0.251191 0.219338 0.026 Uiso 1 1 calc R U
C30 C 0.4610(2) 0.28187(13) 0.37689(11) 0.0186(4) Uani 1 1 d . .
H30 H 0.493608 0.326545 0.401010 0.022 Uiso 1 1 calc R U
C31 C 0.3441(2) 0.30906(13) 0.33505(11) 0.0204(5) Uani 1 1 d . .
C32 C 0.2469(2) 0.25779(15) 0.31127(11) 0.0248(5) Uani 1 1 d . .
H32 H 0.253349 0.206005 0.321771 0.030 Uiso 1 1 calc R U
C33 C 0.1407(2) 0.28279(17) 0.27223(12) 0.0295(6) Uani 1 1 d . .
H33 H 0.076249 0.247956 0.257377 0.035 Uiso 1 1 calc R U
C34 C 0.1309(3) 0.35944(18) 0.25545(13) 0.0342(6) Uani 1 1 d . .
H34 H 0.061035 0.376125 0.228598 0.041 Uiso 1 1 calc R U
C35 C 0.2255(3) 0.41105(17) 0.27885(13) 0.0331(6) Uani 1 1 d . .
H35 H 0.218866 0.462644 0.267754 0.040 Uiso 1 1 calc R U
C36 C 0.3306(2) 0.38664(15) 0.31882(12) 0.0262(5) Uani 1 1 d . .
H36 H 0.392505 0.422207 0.334903 0.031 Uiso 1 1 calc R U
C37 C 0.4137(2) 0.22218(14) 0.42487(11) 0.0217(5) Uani 1 1 d . .
H37A H 0.328338 0.239234 0.440313 0.026 Uiso 1 1 calc R U
H37B H 0.397755 0.174016 0.402858 0.026 Uiso 1 1 calc R U
C38 C 0.5066(2) 0.20684(14) 0.48046(11) 0.0224(5) Uani 1 1 d . .
C39 C 0.5334(3) 0.13315(16) 0.57319(12) 0.0296(6) Uani 1 1 d . .
H39A H 0.612451 0.112371 0.555113 0.044 Uiso 1 1 d R U
H39B H 0.486955 0.093087 0.594489 0.044 Uiso 1 1 d R U
H39C H 0.558688 0.172818 0.602696 0.044 Uiso 1 1 d R U
C40 C 0.5647(6) 0.4394(4) 0.5801(5) 0.163(4) Uani 1 1 d . .
H40A H 0.645171 0.464590 0.596848 0.195 Uiso 1 1 calc R U
H40B H 0.575998 0.428192 0.535913 0.195 Uiso 1 1 calc R U
C41 C 0.5380(7) 0.3670(5) 0.6160(3) 0.126(3) Uani 1 1 d . .
H41A H 0.583615 0.323343 0.598076 0.152 Uiso 1 1 calc R U
H41B H 0.566155 0.372081 0.659995 0.152 Uiso 1 1 calc R U
C42 C 0.3906(7) 0.3589(3) 0.6085(4) 0.120(2) Uani 1 1 d . .
H42A H 0.350892 0.349386 0.648757 0.144 Uiso 1 1 calc R U
H42B H 0.366630 0.317260 0.579951 0.144 Uiso 1 1 calc R U
C43 C 0.3458(5) 0.4339(3) 0.5821(3) 0.0872(16) Uani 1 1 d . .
H43A H 0.316147 0.428242 0.538389 0.105 Uiso 1 1 calc R U
H43B H 0.272134 0.454264 0.605568 0.105 Uiso 1 1 calc R U
N1 N 0.90239(18) 0.14448(11) 0.46970(9) 0.0173(4) Uani 1 1 d . .
O1 O 0.86384(16) 0.15003(10) 0.28505(7) 0.0210(3) Uani 1 1 d . .
O2 O 0.62226(16) 0.22993(9) 0.48713(7) 0.0204(3) Uani 1 1 d . .
O3 O 0.44628(17) 0.16509(11) 0.52378(8) 0.0268(4) Uani 1 1 d . .
O4 O 0.4581(3) 0.48337(17) 0.58739(16) 0.0762(9) Uani 1 1 d . .
P1 P 0.60782(5) 0.24310(3) 0.33325(3) 0.01471(12) Uani 1 1 d . .

loop_
_atom_site_aniso_label
_atom_site_aniso_U_11
_atom_site_aniso_U_22
_atom_site_aniso_U_33
_atom_site_aniso_U_23
_atom_site_aniso_U_13
_atom_site_aniso_U_12
Rh1 0.01380(10) 0.01632(10) 0.01285(10) 0.00148(6) -0.00002(6) 0.00125(6)
Cl1 0.0214(3) 0.0178(3) 0.0195(3) 0.0034(2) 0.0006(2) 0.0000(2)
C1 0.0173(11) 0.0214(11) 0.0148(10) 0.0022(8) 0.0007(8) -0.0016(8)
C2 0.0198(11) 0.0261(12) 0.0218(12) -0.0002(9) -0.0010(9) -0.0023(9)
C3 0.0280(13) 0.0319(13) 0.0204(12) 0.0023(10) -0.0062(10) -0.0053(10)
C4 0.0251(12) 0.0295(14) 0.0289(13) 0.0010(10) -0.0034(10) -0.0094(10)
C5 0.0323(13) 0.0224(12) 0.0254(13) 0.0012(10) -0.0037(10) -0.0062(10)
C6 0.0237(12) 0.0231(12) 0.0206(11) -0.0022(9) -0.0009(9) -0.0011(9)
C7 0.0301(13) 0.0279(13) 0.0205(12) -0.0036(10) -0.0006(10) -0.0020(10)
C8 0.0167(10) 0.0160(10) 0.0172(11) 0.0003(8) -0.0004(8) -0.0010(8)
C9 0.0166(10) 0.0175(11) 0.0201(11) -0.0005(8) -0.0024(8) 0.0006(8)
C10 0.0161(10) 0.0167(11) 0.0193(11) 0.0031(8) -0.0005(8) -0.0008(8)
C11 0.0189(11) 0.0221(12) 0.0199(11) 0.0014(9) 0.0004(9) 0.0007(9)
C12 0.0255(12) 0.0256(12) 0.0163(11) 0.0026(9) -0.0050(9) -0.0007(9)
C13 0.0209(11) 0.0223(12) 0.0244(12) 0.0043(9) -0.0067(9) 0.0018(9)
C14 0.0195(11) 0.0164(11) 0.0238(12) 0.0021(9) -0.0037(9) 0.0008(8)
C15 0.0188(11) 0.0217(12) 0.0282(12) 0.0027(9) -0.0030(9) 0.0045(9)
C16 0.0220(12) 0.0240(12) 0.0304(13) -0.0002(10) 0.0031(10) 0.0071(9)
C17 0.0241(12) 0.0196(11) 0.0200(11) 0.0000(9) 0.0015(9) 0.0030(9)
C18 0.0173(10) 0.0193(11) 0.0146(10) -0.0004(8) 0.0001(8) -0.0004(8)
C19 0.0224(11) 0.0205(11) 0.0216(12) 0.0020(9) -0.0008(9) 0.0020(9)
C20 0.0296(13) 0.0307(13) 0.0200(12) 0.0012(10) -0.0080(10) 0.0023(10)
C21 0.0344(14) 0.0279(13) 0.0258(13) -0.0061(10) -0.0090(11) -0.0003(11)
C22 0.0301(13) 0.0195(12) 0.0267(13) -0.0023(10) -0.0043(10) -0.0010(10)
C23 0.0186(11) 0.0198(11) 0.0206(11) 0.0022(9) -0.0022(9) -0.0005(9)
C24 0.0135(10) 0.0225(11) 0.0179(11) 0.0064(9) -0.0029(8) -0.0005(8)
C25 0.0201(11) 0.0225(12) 0.0219(11) 0.0031(9) -0.0059(9) -0.0024(9)
C26 0.0319(13) 0.0218(12) 0.0294(13) 0.0063(10) -0.0110(11) -0.0072(10)
C27 0.0311(14) 0.0331(14) 0.0256(13) 0.0122(11) -0.0084(10) -0.0151(11)
C28 0.0207(12) 0.0359(14) 0.0222(12) 0.0078(10) -0.0011(9) -0.0069(10)
C29 0.0184(11) 0.0251(12) 0.0223(12) 0.0039(9) 0.0003(9) 0.0009(9)
C30 0.0178(11) 0.0202(11) 0.0179(11) -0.0007(9) 0.0008(8) 0.0017(9)
C31 0.0164(11) 0.0242(12) 0.0205(11) 0.0009(9) 0.0008(9) 0.0048(9)
C32 0.0206(12) 0.0297(13) 0.0242(12) 0.0023(10) 0.0024(9) 0.0005(9)
C33 0.0178(12) 0.0440(16) 0.0267(13) -0.0017(11) -0.0001(10) -0.0014(11)
C34 0.0216(13) 0.0531(18) 0.0275(14) 0.0033(12) -0.0039(10) 0.0104(12)
C35 0.0286(13) 0.0330(14) 0.0376(15) 0.0082(12) -0.0034(11) 0.0101(11)
C36 0.0219(12) 0.0260(13) 0.0305(13) 0.0003(10) -0.0024(10) 0.0053(10)
C37 0.0149(10) 0.0279(13) 0.0225(12) 0.0047(9) 0.0016(9) 0.0001(9)
C38 0.0235(12) 0.0253(12) 0.0186(11) 0.0009(9) 0.0054(9) 0.0053(9)
C39 0.0284(13) 0.0373(15) 0.0234(13) 0.0088(11) 0.0042(10) 0.0041(11)
C40 0.057(3) 0.072(4) 0.356(13) -0.072(6) -0.022(5) 0.011(3)
C41 0.125(6) 0.156(7) 0.095(4) 0.016(4) -0.030(4) 0.068(5)
C42 0.135(6) 0.064(3) 0.166(6) 0.011(4) 0.077(5) 0.005(3)
C43 0.063(3) 0.078(3) 0.117(4) -0.029(3) -0.034(3) 0.019(2)
N1 0.0164(9) 0.0169(9) 0.0183(9) 0.0021(7) -0.0009(7) 0.0006(7)
O1 0.0217(8) 0.0257(9) 0.0157(8) -0.0002(6) 0.0007(6) 0.0038(7)
O2 0.0192(8) 0.0246(9) 0.0175(8) 0.0009(6) 0.0024(6) 0.0016(6)
O3 0.0222(9) 0.0348(10) 0.0239(9) 0.0070(8) 0.0058(7) 0.0024(7)
O4 0.0639(18) 0.0662(19) 0.098(2) -0.0287(17) -0.0025(16) 0.0101(15)
P1 0.0144(3) 0.0151(3) 0.0145(3) 0.0019(2) -0.0005(2) 0.0006(2)

loop_
_atom_type_symbol
_atom_type_description
_atom_type_scat_dispersion_real
_atom_type_scat_dispersion_imag
_atom_type_scat_source
C C 0.0033 0.0016 'International Tables Vol C Tables 4.2.6.8 and 6.1.1.4'
H H 0.0000 0.0000 'International Tables Vol C Tables 4.2.6.8 and 6.1.1.4'
N N 0.0061 0.0033 'International Tables Vol C Tables 4.2.6.8 and 6.1.1.4'
O O 0.0106 0.0060 'International Tables Vol C Tables 4.2.6.8 and 6.1.1.4'
P P 0.1023 0.0942 'International Tables Vol C Tables 4.2.6.8 and 6.1.1.4'
Cl Cl 0.1484 0.1585 'International Tables Vol C Tables 4.2.6.8 and 6.1.1.4'
Rh Rh -1.1178 0.9187 'International Tables Vol C Tables 4.2.6.8 and 6.1.1.4'

loop_
_geom_angle_atom_site_label_1
_geom_angle_atom_site_label_2
_geom_angle_atom_site_label_3
_geom_angle
C8 Rh1 N1 84.06(8)
C8 Rh1 C1 87.01(9)
N1 Rh1 C1 90.27(8)
C8 Rh1 P1 95.45(7)
N1 Rh1 P1 178.63(5)
C1 Rh1 P1 88.43(6)
C8 Rh1 O2 173.59(8)
N1 Rh1 O2 91.17(6)
C1 Rh1 O2 97.33(7)
P1 Rh1 O2 89.41(4)
C8 Rh1 Cl1 95.61(7)
N1 Rh1 Cl1 84.59(5)
C1 Rh1 Cl1 173.95(6)
P1 Rh1 Cl1 96.74(2)
O2 Rh1 Cl1 79.63(4)
C2 C1 C6 96.03(18)
C2 C1 Rh1 118.01(16)
C6 C1 Rh1 117.40(15)
C4 C2 C3 60.12(16)
C4 C2 C1 106.6(2)
C3 C2 C1 108.4(2)
C2 C3 C7 106.3(2)
C2 C3 C4 59.90(16)
C7 C3 C4 106.0(2)
C5 C4 C2 106.5(2)
C5 C4 C3 106.6(2)
C2 C4 C3 59.98(16)
C4 C5 C6 97.26(19)
C7 C6 C5 100.75(19)
C7 C6 C1 103.66(19)
C5 C6 C1 100.77(19)
C3 C7 C6 97.62(19)
O1 C8 C9 119.7(2)
O1 C8 Rh1 129.33(17)
C9 C8 Rh1 111.02(15)
C17 C9 C10 119.1(2)
C17 C9 C8 124.0(2)
C10 C9 C8 116.82(19)
N1 C10 C9 116.69(19)
N1 C10 C14 121.9(2)
C9 C10 C14 121.4(2)
N1 C11 C12 123.0(2)
C13 C12 C11 119.4(2)
C12 C13 C14 119.1(2)
C13 C14 C10 117.8(2)
C13 C14 C15 124.3(2)
C10 C14 C15 117.9(2)
C16 C15 C14 120.2(2)
C15 C16 C17 121.1(2)
C9 C17 C16 120.3(2)
C23 C18 C19 118.7(2)
C23 C18 P1 120.40(17)
C19 C18 P1 120.73(17)
C20 C19 C18 120.5(2)
C19 C20 C21 120.2(2)
C22 C21 C20 119.6(2)
C21 C22 C23 120.3(2)
C22 C23 C18 120.6(2)
C25 C24 C29 118.4(2)
C25 C24 P1 124.73(18)
C29 C24 P1 116.91(18)
C24 C25 C26 120.7(2)
C27 C26 C25 119.9(2)
C26 C27 C28 120.1(2)
C29 C28 C27 119.9(2)
C28 C29 C24 120.9(2)
C31 C30 C37 110.56(19)
C31 C30 P1 114.64(16)
C37 C30 P1 110.27(16)
C32 C31 C36 117.9(2)
C32 C31 C30 121.4(2)
C36 C31 C30 120.7(2)
C33 C32 C31 121.2(2)
C34 C33 C32 120.1(3)
C35 C34 C33 119.5(2)
C34 C35 C36 120.7(3)
C35 C36 C31 120.6(2)
C38 C37 C30 116.52(19)
O2 C38 O3 123.1(2)
O2 C38 C37 125.8(2)
O3 C38 C37 111.1(2)
O4 C40 C41 105.5(6)
C42 C41 C40 102.6(5)
C41 C42 C43 104.0(5)
O4 C43 C42 106.3(4)
C11 N1 C10 118.73(19)
C11 N1 Rh1 129.90(16)
C10 N1 Rh1 111.36(14)
C38 O2 Rh1 112.87(15)
C38 O3 C39 115.84(19)
C40 O4 C43 106.0(4)
C24 P1 C18 98.65(10)
C24 P1 C30 105.89(10)
C18 P1 C30 104.79(10)
C24 P1 Rh1 117.49(7)
C18 P1 Rh1 119.75(7)
C30 P1 Rh1 108.75(7)

loop_
_geom_bond_atom_site_label_1
_geom_bond_atom_site_label_2
_geom_bond_distance
Rh1 C8 1.941(2)
Rh1 N1 2.1053(18)
Rh1 C1 2.105(2)
Rh1 P1 2.2928(6)
Rh1 O2 2.3646(16)
Rh1 Cl1 2.5371(6)
C1 C2 1.527(3)
C1 C6 1.551(3)
C2 C4 1.518(3)
C2 C3 1.519(3)
C3 C7 1.520(4)
C3 C4 1.521(4)
C4 C5 1.516(4)
C5 C6 1.546(3)
C6 C7 1.536(3)
C8 O1 1.219(3)
C8 C9 1.518(3)
C9 C17 1.378(3)
C9 C10 1.406(3)
C10 N1 1.374(3)
C10 C14 1.416(3)
C11 N1 1.317(3)
C11 C12 1.410(3)
C12 C13 1.373(3)
C13 C14 1.416(3)
C14 C15 1.419(3)
C15 C16 1.374(3)
C16 C17 1.411(3)
C18 C23 1.392(3)
C18 C19 1.403(3)
C18 P1 1.831(2)
C19 C20 1.385(3)
C20 C21 1.393(4)
C21 C22 1.387(3)
C22 C23 1.388(3)
C24 C25 1.390(3)
C24 C29 1.403(3)
C24 P1 1.828(2)
C25 C26 1.399(3)
C26 C27 1.381(4)
C27 C28 1.389(4)
C28 C29 1.384(3)
C30 C31 1.515(3)
C30 C37 1.542(3)
C30 P1 1.887(2)
C31 C32 1.398(3)
C31 C36 1.398(3)
C32 C33 1.390(3)
C33 C34 1.383(4)
C34 C35 1.382(4)
C35 C36 1.390(3)
C37 C38 1.498(3)
C38 O2 1.225(3)
C38 O3 1.334(3)
C39 O3 1.449(3)
C40 O4 1.324(6)
C40 C41 1.503(10)
C41 C42 1.480(9)
C42 C43 1.482(7)
C43 O4 1.413(6)
